data_7236439
loop_
_publ_author_name
'Zhang, Wei'
'Wang, Na'
'Liu, Yan-Hong'
'Jiao, Shu-Yan'
'Zhang, Wei-Wei'
'Pu, Xue-Mei'
'Yu, Xiao-Qi'

_publ_section_title
;
 1,4-Dihydropyridines: discovery of minimal AIEEgens and their
 mitochondrial imaging applications
;
_journal_issue 3
_journal_name_full 'Journal of Materials Chemistry B'
_journal_page_first 464
_journal_paper_doi 10.1039/C6TB02135B
_journal_volume 5
_journal_year 2017
_chemical_formula_moiety 'C12 H17 N O4'
_chemical_formula_sum 'C12 H17 N O4'
_chemical_formula_weight 239.26
_space_group_crystal_system triclinic
_space_group_IT_number 2
_space_group_name_Hall '-P 1'
_space_group_name_H-M_alt 'P -1'
_atom_sites_solution_hydrogens geom
_atom_sites_solution_primary direct
_audit_creation_date 2013-05-02
_audit_creation_method
;
  Olex2 1.2
  (compiled Apr 23 2013 17:54:37, GUI svn.r4466)
;
_audit_update_record
;
2015-09-14 deposited with the CCDC.
2016-12-06 downloaded from the CCDC.
;
_cell_angle_alpha 98.794(13)
_cell_angle_beta 90.593(14)
_cell_angle_gamma 103.259(13)
_cell_formula_units_Z 2
_cell_length_a 7.462(7)
_cell_length_b 7.524(7)
_cell_length_c 11.643(11)
_cell_measurement_reflns_used 1368
_cell_measurement_temperature 296(2)
_cell_measurement_theta_max 27.91
_cell_measurement_theta_min 2.81
_cell_volume 628.1(10)
_computing_molecular_graphics
;
O. V. Dolomanov, L. J. Bourhis, R. J. Gildea, J. A. K. Howard and H. Puschmann,
OLEX2: a complete structure solution, refinement and analysis program.
J. Appl. Cryst. (2009). 42, 339-341.
;
_computing_publication_material
;
O. V. Dolomanov, L. J. Bourhis, R. J. Gildea, J. A. K. Howard and H. Puschmann,
OLEX2: a complete structure solution, refinement and analysis program.
J. Appl. Cryst. (2009). 42, 339-341.
;
_computing_structure_refinement
;
SHELXL-2012, G.M. Sheldrick, Acta Cryst.
(2008). A64, 112-122
;
_computing_structure_solution
;
SHELXS, G.M. Sheldrick, Acta Cryst.
(2008). A64, 112-122
;
_diffrn_ambient_temperature 296.15
_diffrn_measured_fraction_theta_full 0.975
_diffrn_measured_fraction_theta_max 0.967
_diffrn_measurement_device_type 'Bruker APEX-II CCD'
_diffrn_measurement_method '\f and \w scans'
_diffrn_radiation_monochromator graphite
_diffrn_radiation_type MoK\a
_diffrn_radiation_wavelength 0.71073
_diffrn_reflns_av_R_equivalents 0.0853
_diffrn_reflns_av_unetI/netI 0.1077
_diffrn_reflns_Laue_measured_fraction_full 0.975
_diffrn_reflns_Laue_measured_fraction_max 0.967
_diffrn_reflns_limit_h_max 9
_diffrn_reflns_limit_h_min -9
_diffrn_reflns_limit_k_max 9
_diffrn_reflns_limit_k_min -9
_diffrn_reflns_limit_l_max 14
_diffrn_reflns_limit_l_min -14
_diffrn_reflns_number 6334
_diffrn_reflns_point_group_measured_fraction_full 0.975
_diffrn_reflns_point_group_measured_fraction_max 0.967
_diffrn_reflns_theta_full 25.242
_diffrn_reflns_theta_max 26.373
_diffrn_reflns_theta_min 1.772
_diffrn_standards_number 0
_exptl_absorpt_coefficient_mu 0.095
_exptl_absorpt_correction_type none
_exptl_crystal_colour colorless
_exptl_crystal_density_diffrn 1.265
_exptl_crystal_description block
_exptl_crystal_F_000 256
_exptl_crystal_size_max 0.3
_exptl_crystal_size_mid 0.2
_exptl_crystal_size_min 0.2
_refine_diff_density_max 0.264
_refine_diff_density_min -0.278
_refine_diff_density_rms 0.064
_refine_ls_extinction_method none
_refine_ls_goodness_of_fit_ref 0.979
_refine_ls_hydrogen_treatment constr
_refine_ls_matrix_type full
_refine_ls_number_parameters 159
_refine_ls_number_reflns 2494
_refine_ls_number_restraints 0
_refine_ls_restrained_S_all 0.979
_refine_ls_R_factor_all 0.1632
_refine_ls_R_factor_gt 0.0822
_refine_ls_shift/su_max 0.000
_refine_ls_shift/su_mean 0.000
_refine_ls_structure_factor_coef Fsqd
_refine_ls_weighting_details
;
 w=1/[\s^2^(Fo^2^)+(0.1369P)^2^]
 where P=(Fo^2^+2Fc^2^)/3
;
_refine_ls_weighting_scheme calc
_refine_ls_wR_factor_gt 0.2039
_refine_ls_wR_factor_ref 0.2523
_reflns_Friedel_coverage 0.000
_reflns_number_gt 1230
_reflns_number_total 2494
_reflns_threshold_expression 'I > 2\s(I)'
_cod_data_source_file c6tb02135b5.cif
_cod_data_source_block luo26
_cod_database_code 7236439
_olex2_refinement_description
;
1. Fixed Uiso
 At 1.2 times of:
  All C(H) groups, All N(H) groups
 At 1.5 times of:
  All C(H,H,H) groups
2.a Ternary CH refined with riding coordinates:
 C3(H3)
2.b Aromatic/amide H refined with riding coordinates:
 N1(H1)
2.c Idealised Me refined as rotating group:
 C6(H6A,H6B,H6C), C7(H7A,H7B,H7C), C8(H8A,H8B,H8C), C10(H10A,H10B,H10C),
 C12(H12A,H12B,H12C)
;
_shelx_estimated_absorpt_t_max 0.981
_shelx_estimated_absorpt_t_min 0.972
_shelx_space_group_comment
;
The symmetry employed for this shelxl refinement is uniquely defined
by the following loop, which should always be used as a source of
symmetry information in preference to the above space-group names.
They are only intended as comments.
;
_shelxl_version_number 2013-2

loop_
_space_group_symop_operation_xyz
'x, y, z'
'-x, -y, -z'

loop_
_atom_site_label
_atom_site_type_symbol
_atom_site_fract_x
_atom_site_fract_y
_atom_site_fract_z
_atom_site_U_iso_or_equiv
_atom_site_adp_type
_atom_site_occupancy
_atom_site_site_symmetry_order
_atom_site_calc_flag
_atom_site_refinement_flags_posn
_atom_site_refinement_flags_adp
O1 O 1.0155(4) 0.2977(4) 0.0737(2) 0.0590(9) Uani 1 1 d . .
O2 O 0.8004(4) 0.2113(4) -0.0716(2) 0.0540(8) Uani 1 1 d . .
O3 O 0.9133(4) 0.6910(5) 0.4186(3) 0.0783(11) Uani 1 1 d . .
O4 O 0.6432(4) 0.7586(4) 0.4558(3) 0.0690(10) Uani 1 1 d . .
N1 N 0.4122(4) 0.3563(4) 0.1660(3) 0.0432(8) Uani 1 1 d . .
H1 H 0.2955 0.3116 0.1544 0.052 Uiso 1 1 calc R U
C1 C 0.5293(5) 0.2987(5) 0.0830(3) 0.0371(9) Uani 1 1 d . .
C2 C 0.7109(5) 0.3230(5) 0.1165(3) 0.0365(9) Uani 1 1 d . .
C3 C 0.7737(5) 0.3901(5) 0.2431(3) 0.0423(9) Uani 1 1 d . .
H3 H 0.9011 0.4632 0.2461 0.051 Uiso 1 1 calc R U
C4 C 0.6548(5) 0.5139(5) 0.3017(3) 0.0405(9) Uani 1 1 d . .
C5 C 0.4753(5) 0.4826(5) 0.2665(3) 0.0416(9) Uani 1 1 d . .
C6 C 0.4328(5) 0.2163(6) -0.0325(3) 0.0483(10) Uani 1 1 d . .
H6A H 0.3063 0.1602 -0.0216 0.072 Uiso 1 1 calc R U
H6B H 0.4917 0.1241 -0.0708 0.072 Uiso 1 1 calc R U
H6C H 0.4384 0.3115 -0.0795 0.072 Uiso 1 1 calc R U
C7 C 0.7696(7) 0.2261(7) 0.3092(4) 0.0682(14) Uani 1 1 d . .
H7A H 0.6460 0.1519 0.3065 0.102 Uiso 1 1 calc R U
H7B H 0.8112 0.2725 0.3888 0.102 Uiso 1 1 calc R U
H7C H 0.8492 0.1521 0.2735 0.102 Uiso 1 1 calc R U
C8 C 0.3252(6) 0.5702(7) 0.3197(4) 0.0618(13) Uani 1 1 d . .
H8A H 0.3394 0.6912 0.2989 0.093 Uiso 1 1 calc R U
H8B H 0.3345 0.5802 0.4028 0.093 Uiso 1 1 calc R U
H8C H 0.2067 0.4948 0.2909 0.093 Uiso 1 1 calc R U
C9 C 0.8560(5) 0.2791(5) 0.0402(3) 0.0397(9) Uani 1 1 d . .
C10 C 0.9397(6) 0.1583(7) -0.1471(4) 0.0623(13) Uani 1 1 d . .
H10A H 0.8892 0.1220 -0.2256 0.094 Uiso 1 1 calc R U
H10B H 0.9779 0.0566 -0.1218 0.094 Uiso 1 1 calc R U
H10C H 1.0440 0.2613 -0.1438 0.094 Uiso 1 1 calc R U
C11 C 0.7504(5) 0.6592(6) 0.3960(3) 0.0480(10) Uani 1 1 d . .
C12 C 0.7333(7) 0.9021(7) 0.5483(4) 0.0773(16) Uani 1 1 d . .
H12A H 0.8190 0.9955 0.5162 0.116 Uiso 1 1 calc R U
H12B H 0.7981 0.8502 0.6012 0.116 Uiso 1 1 calc R U
H12C H 0.6428 0.9563 0.5890 0.116 Uiso 1 1 calc R U

loop_
_atom_site_aniso_label
_atom_site_aniso_U_11
_atom_site_aniso_U_22
_atom_site_aniso_U_33
_atom_site_aniso_U_23
_atom_site_aniso_U_13
_atom_site_aniso_U_12
O1 0.0313(16) 0.087(2) 0.0603(18) -0.0079(15) -0.0018(13) 0.0307(14)
O2 0.0402(16) 0.075(2) 0.0488(17) -0.0080(14) 0.0003(13) 0.0306(14)
O3 0.044(2) 0.098(3) 0.083(2) -0.0332(19) -0.0151(16) 0.0275(17)
O4 0.0493(19) 0.074(2) 0.074(2) -0.0281(16) 0.0015(15) 0.0218(16)
N1 0.0243(16) 0.0496(19) 0.055(2) -0.0048(15) 0.0006(14) 0.0160(14)
C1 0.032(2) 0.0337(19) 0.050(2) 0.0027(15) 0.0038(16) 0.0187(15)
C2 0.0294(19) 0.039(2) 0.045(2) 0.0035(16) 0.0011(15) 0.0188(15)
C3 0.031(2) 0.052(2) 0.048(2) 0.0007(17) -0.0001(16) 0.0235(17)
C4 0.034(2) 0.044(2) 0.048(2) 0.0017(17) 0.0015(16) 0.0200(17)
C5 0.032(2) 0.048(2) 0.050(2) 0.0036(18) 0.0014(17) 0.0222(17)
C6 0.038(2) 0.053(2) 0.057(2) -0.0027(19) -0.0067(18) 0.0238(19)
C7 0.080(3) 0.082(3) 0.062(3) 0.012(2) 0.004(2) 0.060(3)
C8 0.042(2) 0.077(3) 0.069(3) -0.010(2) 0.002(2) 0.035(2)
C9 0.034(2) 0.038(2) 0.051(2) -0.0004(16) -0.0010(17) 0.0205(16)
C10 0.053(3) 0.087(3) 0.054(3) -0.003(2) 0.010(2) 0.039(2)
C11 0.038(2) 0.056(3) 0.052(2) -0.0024(19) 0.0001(19) 0.0220(19)
C12 0.066(3) 0.074(3) 0.076(3) -0.033(3) 0.002(3) 0.016(3)

loop_
_atom_type_symbol
_atom_type_description
_atom_type_scat_dispersion_real
_atom_type_scat_dispersion_imag
_atom_type_scat_source
C C 0.0033 0.0016 'International Tables Vol C Tables 4.2.6.8 and 6.1.1.4'
H H 0.0000 0.0000 'International Tables Vol C Tables 4.2.6.8 and 6.1.1.4'
N N 0.0061 0.0033 'International Tables Vol C Tables 4.2.6.8 and 6.1.1.4'
O O 0.0106 0.0060 'International Tables Vol C Tables 4.2.6.8 and 6.1.1.4'

loop_
_geom_angle_atom_site_label_1
_geom_angle_atom_site_label_2
_geom_angle_atom_site_label_3
_geom_angle
C9 O2 C10 116.1(3)
C11 O4 C12 116.6(3)
C1 N1 H1 118.4
C5 N1 H1 118.4
C5 N1 C1 123.2(3)
N1 C1 C6 113.1(3)
C2 C1 N1 117.7(3)
C2 C1 C6 129.2(3)
C1 C2 C3 119.8(3)
C1 C2 C9 125.5(3)
C9 C2 C3 114.6(3)
C2 C3 H3 108.2
C2 C3 C4 110.5(3)
C2 C3 C7 111.3(3)
C4 C3 H3 108.2
C4 C3 C7 110.3(3)
C7 C3 H3 108.2
C5 C4 C3 119.5(3)
C5 C4 C11 125.7(3)
C11 C4 C3 114.8(3)
N1 C5 C8 112.2(3)
C4 C5 N1 118.4(3)
C4 C5 C8 129.3(3)
C1 C6 H6A 109.5
C1 C6 H6B 109.5
C1 C6 H6C 109.5
H6A C6 H6B 109.5
H6A C6 H6C 109.5
H6B C6 H6C 109.5
C3 C7 H7A 109.5
C3 C7 H7B 109.5
C3 C7 H7C 109.5
H7A C7 H7B 109.5
H7A C7 H7C 109.5
H7B C7 H7C 109.5
C5 C8 H8A 109.5
C5 C8 H8B 109.5
C5 C8 H8C 109.5
H8A C8 H8B 109.5
H8A C8 H8C 109.5
H8B C8 H8C 109.5
O1 C9 O2 121.0(3)
O1 C9 C2 123.7(3)
O2 C9 C2 115.3(3)
O2 C10 H10A 109.5
O2 C10 H10B 109.5
O2 C10 H10C 109.5
H10A C10 H10B 109.5
H10A C10 H10C 109.5
H10B C10 H10C 109.5
O3 C11 O4 121.1(4)
O3 C11 C4 123.4(3)
O4 C11 C4 115.4(3)
O4 C12 H12A 109.5
O4 C12 H12B 109.5
O4 C12 H12C 109.5
H12A C12 H12B 109.5
H12A C12 H12C 109.5
H12B C12 H12C 109.5

loop_
_geom_bond_atom_site_label_1
_geom_bond_atom_site_label_2
_geom_bond_distance
O1 C9 1.219(4)
O2 C9 1.347(4)
O2 C10 1.454(4)
O3 C11 1.202(5)
O4 C11 1.346(4)
O4 C12 1.440(5)
N1 H1 0.8600
N1 C1 1.395(4)
N1 C5 1.392(4)
C1 C2 1.369(5)
C1 C6 1.495(5)
C2 C3 1.515(5)
C2 C9 1.472(5)
C3 H3 0.9800
C3 C4 1.523(4)
C3 C7 1.546(6)
C4 C5 1.353(5)
C4 C11 1.472(5)
C5 C8 1.517(5)
C6 H6A 0.9600
C6 H6B 0.9600
C6 H6C 0.9600
C7 H7A 0.9600
C7 H7B 0.9600
C7 H7C 0.9600
C8 H8A 0.9600
C8 H8B 0.9600
C8 H8C 0.9600
C10 H10A 0.9600
C10 H10B 0.9600
C10 H10C 0.9600
C12 H12A 0.9600
C12 H12B 0.9600
C12 H12C 0.9600
